data_7038995
loop_
_publ_author_name
'Hao, Yanwei'
'Zhang, Chunli'
'Mei, Yanbo'
'Tian, Rongqiang'
'Duan, Zheng'
'Mathey, Fran\,cois'

_publ_section_title
;
 The chemistry of parent phosphiranide in the coordination sphere of
 tungsten.
;
_journal_issue 19
_journal_name_full 'Dalton transactions (Cambridge, England : 2003)'
_journal_page_first 8284
_journal_page_last 8290
_journal_paper_doi 10.1039/c6dt00964f
_journal_volume 45
_journal_year 2016
_chemical_formula_moiety 'C20 H13 O10 P3 W2'
_chemical_formula_sum 'C20 H13 O10 P3 W2'
_chemical_formula_weight 873.91
_space_group_crystal_system orthorhombic
_space_group_IT_number 61
_space_group_name_Hall '-P 2ac 2ab'
_space_group_name_H-M_alt 'P b c a'
_symmetry_space_group_name_Hall '-P 2ac 2ab'
_symmetry_space_group_name_H-M 'P b c a'
_atom_sites_solution_hydrogens geom
_atom_sites_solution_primary direct
_audit_creation_date 2015-03-31
_audit_creation_method
;
Olex2 1.2
(compiled 2015.01.26 svn.r3150 for OlexSys, GUI svn.r4998)
;
_audit_update_record
;
2015-11-19 deposited with the CCDC.
2016-04-07 downloaded from the CCDC.
;
_cell_angle_alpha 90
_cell_angle_beta 90
_cell_angle_gamma 90
_cell_formula_units_Z 8
_cell_length_a 13.9576(3)
_cell_length_b 13.0301(3)
_cell_length_c 29.3579(9)
_cell_measurement_reflns_used 5590
_cell_measurement_temperature 291(2)
_cell_measurement_theta_max 27.7480
_cell_measurement_theta_min 3.4970
_cell_volume 5339.3(2)
_computing_cell_refinement
;
CrysAlisPro, Agilent Technologies,
Version 1.171.36.32 (release 02-08-2013 CrysAlis171 .NET)
(compiled Aug  2 2013,16:46:58)
;
_computing_data_collection
;
CrysAlisPro, Agilent Technologies,
Version 1.171.36.32 (release 02-08-2013 CrysAlis171 .NET)
(compiled Aug  2 2013,16:46:58)
;
_computing_data_reduction
;
CrysAlisPro, Agilent Technologies,
Version 1.171.36.32 (release 02-08-2013 CrysAlis171 .NET)
(compiled Aug  2 2013,16:46:58)
;
_computing_molecular_graphics 'Olex2 (Dolomanov et al., 2009)'
_computing_publication_material 'Olex2 (Dolomanov et al., 2009)'
_computing_structure_refinement 'ShelXL (Sheldrick, 2008)'
_computing_structure_solution 'ShelXS (Sheldrick, 2008)'
_diffrn_ambient_temperature 291.15
_diffrn_detector_area_resol_mean 16.2312
_diffrn_measured_fraction_theta_full 0.999
_diffrn_measured_fraction_theta_max 0.999
_diffrn_measurement_details
;
  1 omega  -58.00  -33.00   0.5000   11.0000
omega____ theta____ kappa____ phi______ frames
    -      -17.2104  107.0000    9.0000 50

  2 omega  -18.00    7.00   0.5000   11.0000
omega____ theta____ kappa____ phi______ frames
    -      -17.2104 -107.0000  -88.0000 50

  3 omega   38.00   65.00   0.5000   11.0000
omega____ theta____ kappa____ phi______ frames
    -       19.7885 -107.0000  -88.0000 54

  4 omega  -82.00    4.00   0.5000   11.0000
omega____ theta____ kappa____ phi______ frames
    -      -17.2104  -57.0000 -180.0000 172

  5 omega   35.00   96.00   0.5000   11.0000
omega____ theta____ kappa____ phi______ frames
    -       19.7885  178.0000  -90.0000 122

  6 omega   70.00   96.00   0.5000   11.0000
omega____ theta____ kappa____ phi______ frames
    -       19.7885  178.0000  -60.0000 52

  7 omega   44.00   70.00   0.5000   11.0000
omega____ theta____ kappa____ phi______ frames
    -       19.7885  178.0000 -180.0000 52
;
_diffrn_measurement_device_type 'Xcalibur, Eos, Gemini'
_diffrn_measurement_method '\w scans'
_diffrn_orient_matrix_UB_11 -0.0064402000
_diffrn_orient_matrix_UB_12 -0.0352551000
_diffrn_orient_matrix_UB_13 -0.0181563000
_diffrn_orient_matrix_UB_21 0.0113469000
_diffrn_orient_matrix_UB_22 -0.0411916000
_diffrn_orient_matrix_UB_23 0.0148450000
_diffrn_orient_matrix_UB_31 -0.0491123000
_diffrn_orient_matrix_UB_32 -0.0048715000
_diffrn_orient_matrix_UB_33 0.0058073000
_diffrn_radiation_monochromator graphite
_diffrn_radiation_type MoK\a
_diffrn_radiation_wavelength 0.71073
_diffrn_reflns_av_R_equivalents 0.0390
_diffrn_reflns_av_unetI/netI 0.0308
_diffrn_reflns_Laue_measured_fraction_full 0.999
_diffrn_reflns_Laue_measured_fraction_max 0.999
_diffrn_reflns_limit_h_max 17
_diffrn_reflns_limit_h_min -17
_diffrn_reflns_limit_k_max 15
_diffrn_reflns_limit_k_min -16
_diffrn_reflns_limit_l_max 36
_diffrn_reflns_limit_l_min -33
_diffrn_reflns_number 25811
_diffrn_reflns_point_group_measured_fraction_full 0.999
_diffrn_reflns_point_group_measured_fraction_max 0.999
_diffrn_reflns_theta_full 25.242
_diffrn_reflns_theta_max 26.371
_diffrn_reflns_theta_min 2.984
_diffrn_source 'Enhance (Mo) X-ray Source'
_exptl_absorpt_coefficient_mu 8.839
_exptl_absorpt_correction_T_max 1.00000
_exptl_absorpt_correction_T_min 0.18504
_exptl_absorpt_correction_type multi-scan
_exptl_absorpt_process_details
;
CrysAlisPro, Agilent Technologies,
Version 1.171.36.32 (release 02-08-2013 CrysAlis171 .NET)
(compiled Aug  2 2013,16:46:58)
Empirical absorption correction using spherical harmonics,
 implemented in SCALE3 ABSPACK scaling algorithm.
;
_exptl_crystal_density_diffrn 2.174
_exptl_crystal_F_000 3248
_exptl_crystal_size_max 0.22
_exptl_crystal_size_mid 0.18
_exptl_crystal_size_min 0.13
_refine_diff_density_max 0.687
_refine_diff_density_min -1.087
_refine_diff_density_rms 0.167
_refine_ls_extinction_method none
_refine_ls_goodness_of_fit_ref 1.183
_refine_ls_hydrogen_treatment constr
_refine_ls_matrix_type full
_refine_ls_number_parameters 316
_refine_ls_number_reflns 5453
_refine_ls_number_restraints 0
_refine_ls_restrained_S_all 1.183
_refine_ls_R_factor_all 0.0537
_refine_ls_R_factor_gt 0.0371
_refine_ls_shift/su_max 0.001
_refine_ls_shift/su_mean 0.000
_refine_ls_structure_factor_coef Fsqd
_refine_ls_weighting_details 'w=1/[\s^2^(Fo^2^)+(0.0288P)^2^+4.1721P] where P=(Fo^2^+2Fc^2^)/3'
_refine_ls_weighting_scheme calc
_refine_ls_wR_factor_gt 0.0730
_refine_ls_wR_factor_ref 0.0784
_reflns_Friedel_coverage 0.000
_reflns_number_gt 4374
_reflns_number_total 5453
_reflns_threshold_expression 'I > 2\s(I)'
_cod_data_source_file c6dt00964f2.cif
_cod_data_source_block 20150354
_cod_depositor_comments 'Adding full bibliography for 7038995.cif.'
_cod_database_code 7038995
_chemical_oxdiff_formula C20H20N4O4P1W2
_shelx_space_group_comment
;
The symmetry employed for this shelxl refinement is uniquely defined
by the following loop, which should always be used as a source of
symmetry information in preference to the above space-group names.
They are only intended as comments.
;
_shelx_estimated_absorpt_t_max 0.393
_shelx_estimated_absorpt_t_min 0.247
_reflns_odcompleteness_completeness 99.74
_reflns_odcompleteness_iscentric 1
_reflns_odcompleteness_theta 26.32
_olex2_refinement_description
;
1. Fixed Uiso
 At 1.2 times of:
  All C(H) groups, All C(H,H) groups
2.a Secondary CH2 refined with riding coordinates:
 C11(H11A,H11B), C12(H12A,H12B), C13(H13A,H13B), C14(H14A,H14B)
2.b Aromatic/amide H refined with riding coordinates:
 C16(H16), C17(H17), C18(H18), C19(H19), C20(H20)
;
_shelx_shelxl_version_number 2014/7
_olex2_submission_special_instructions 'No special instructions were received'

loop_
_space_group_symop_operation_xyz
'x, y, z'
'-x+1/2, -y, z+1/2'
'x+1/2, -y+1/2, -z'
'-x, y+1/2, -z+1/2'
'-x, -y, -z'
'x-1/2, y, -z-1/2'
'-x-1/2, y-1/2, z'
'x, -y-1/2, z-1/2'

loop_
_atom_site_label
_atom_site_type_symbol
_atom_site_fract_x
_atom_site_fract_y
_atom_site_fract_z
_atom_site_U_iso_or_equiv
_atom_site_adp_type
_atom_site_occupancy
_atom_site_site_symmetry_order
_atom_site_calc_flag
_atom_site_refinement_flags_posn
C1 C 0.3518(4) 0.5726(6) 0.3611(3) 0.065(2) Uani 1 1 d .
C2 C 0.3859(6) 0.5002(7) 0.4516(3) 0.074(2) Uani 1 1 d .
C3 C 0.2452(6) 0.6544(7) 0.4366(3) 0.076(2) Uani 1 1 d .
C4 C 0.4155(6) 0.7087(6) 0.4826(3) 0.079(2) Uani 1 1 d .
C5 C 0.3801(5) 0.7810(7) 0.3910(3) 0.072(2) Uani 1 1 d .
C6 C 0.5232(5) 0.6376(5) 0.2806(3) 0.0604(18) Uani 1 1 d .
C7 C 0.7260(5) 0.5881(5) 0.2736(2) 0.0560(17) Uani 1 1 d .
C8 C 0.6101(4) 0.5740(6) 0.1984(3) 0.0589(18) Uani 1 1 d .
C9 C 0.6787(4) 0.3899(5) 0.2374(2) 0.0506(16) Uani 1 1 d .
C10 C 0.4767(4) 0.4426(5) 0.2434(2) 0.0580(17) Uani 1 1 d .
C11 C 0.6506(5) 0.7135(6) 0.4294(3) 0.077(2) Uani 1 1 d .
H11A H 0.6282 0.7743 0.4453 0.093 Uiso 1 1 calc R
H11B H 0.7079 0.6833 0.4424 0.093 Uiso 1 1 calc R
C12 C 0.6427(5) 0.7136(6) 0.3790(3) 0.070(2) Uani 1 1 d .
H12A H 0.6950 0.6829 0.3620 0.083 Uiso 1 1 calc R
H12B H 0.6152 0.7740 0.3648 0.083 Uiso 1 1 calc R
C13 C 0.5800(6) 0.2870(5) 0.3456(3) 0.075(2) Uani 1 1 d .
H13A H 0.5891 0.2454 0.3185 0.090 Uiso 1 1 calc R
H13B H 0.6096 0.2591 0.3728 0.090 Uiso 1 1 calc R
C14 C 0.4853(5) 0.3378(5) 0.3511(3) 0.068(2) Uani 1 1 d .
H14A H 0.4587 0.3402 0.3816 0.081 Uiso 1 1 calc R
H14B H 0.4382 0.3265 0.3274 0.081 Uiso 1 1 calc R
C15 C 0.7499(4) 0.4863(5) 0.4100(2) 0.0487(15) Uani 1 1 d .
C16 C 0.7905(5) 0.4966(6) 0.4528(3) 0.078(2) Uani 1 1 d .
H16 H 0.7513 0.4936 0.4783 0.093 Uiso 1 1 calc R
C17 C 0.8879(5) 0.5114(7) 0.4584(3) 0.084(3) Uani 1 1 d .
H17 H 0.9134 0.5194 0.4874 0.100 Uiso 1 1 calc R
C18 C 0.9459(5) 0.5142(6) 0.4216(3) 0.077(2) Uani 1 1 d .
H18 H 1.0115 0.5240 0.4252 0.093 Uiso 1 1 calc R
C19 C 0.9076(5) 0.5024(6) 0.3788(3) 0.078(2) Uani 1 1 d .
H19 H 0.9476 0.5043 0.3535 0.094 Uiso 1 1 calc R
C20 C 0.8099(4) 0.4876(5) 0.3729(2) 0.0600(18) Uani 1 1 d .
H20 H 0.7851 0.4784 0.3438 0.072 Uiso 1 1 calc R
O1 O 0.3312(4) 0.5341(5) 0.3278(2) 0.0902(18) Uani 1 1 d .
O2 O 0.3838(5) 0.4210(5) 0.4678(3) 0.112(2) Uani 1 1 d .
O3 O 0.1653(4) 0.6620(6) 0.4448(2) 0.111(2) Uani 1 1 d .
O4 O 0.4326(6) 0.7489(5) 0.5155(2) 0.122(3) Uani 1 1 d .
O5 O 0.3761(5) 0.8596(5) 0.3742(3) 0.122(3) Uani 1 1 d .
O6 O 0.4809(4) 0.7091(4) 0.2894(2) 0.0852(16) Uani 1 1 d .
O7 O 0.7960(4) 0.6292(4) 0.27842(19) 0.0851(17) Uani 1 1 d .
O8 O 0.6155(4) 0.6093(5) 0.16316(19) 0.0810(16) Uani 1 1 d .
O9 O 0.7223(4) 0.3247(4) 0.22264(19) 0.0776(15) Uani 1 1 d .
O10 O 0.4069(3) 0.4056(5) 0.2319(2) 0.0887(18) Uani 1 1 d .
P1 P 0.56027(12) 0.62607(13) 0.40824(6) 0.0499(4) Uani 1 1 d .
P2 P 0.62042(11) 0.46919(13) 0.40877(6) 0.0478(4) Uani 1 1 d .
P3 P 0.58436(11) 0.42701(12) 0.33822(6) 0.0447(4) Uani 1 1 d .
W1 W 0.38407(2) 0.64106(2) 0.42170(2) 0.05299(10) Uani 1 1 d .
W2 W 0.60055(2) 0.51283(2) 0.26086(2) 0.04425(9) Uani 1 1 d .

loop_
_atom_site_aniso_label
_atom_site_aniso_U_11
_atom_site_aniso_U_22
_atom_site_aniso_U_33
_atom_site_aniso_U_23
_atom_site_aniso_U_13
_atom_site_aniso_U_12
C1 0.037(3) 0.076(5) 0.082(6) -0.024(5) 0.004(3) -0.001(3)
C2 0.075(5) 0.067(5) 0.080(6) -0.011(5) 0.036(4) 0.003(4)
C3 0.063(5) 0.090(6) 0.076(5) -0.015(5) 0.011(4) 0.013(4)
C4 0.097(6) 0.067(5) 0.074(6) -0.016(5) 0.000(5) 0.018(5)
C5 0.071(5) 0.070(5) 0.074(5) 0.000(5) -0.021(4) 0.006(4)
C6 0.048(4) 0.053(4) 0.080(5) 0.008(4) -0.003(3) 0.001(3)
C7 0.057(4) 0.048(4) 0.063(4) 0.005(4) -0.003(3) -0.005(3)
C8 0.046(4) 0.061(4) 0.070(5) -0.002(4) -0.013(3) 0.000(3)
C9 0.043(3) 0.049(4) 0.060(4) 0.000(4) 0.001(3) -0.010(3)
C10 0.038(3) 0.065(4) 0.072(5) -0.010(4) 0.000(3) -0.003(3)
C11 0.055(4) 0.062(5) 0.115(7) -0.035(5) -0.015(4) 0.000(4)
C12 0.063(4) 0.057(4) 0.089(6) -0.004(5) -0.002(4) -0.015(4)
C13 0.100(6) 0.034(4) 0.090(6) -0.004(4) 0.028(5) 0.004(4)
C14 0.065(5) 0.057(4) 0.080(5) -0.013(4) 0.014(4) -0.023(4)
C15 0.044(3) 0.048(4) 0.055(4) 0.002(3) -0.005(3) 0.002(3)
C16 0.051(4) 0.120(7) 0.062(5) -0.012(5) 0.001(3) 0.013(4)
C17 0.059(5) 0.118(7) 0.074(6) -0.025(6) -0.022(4) 0.006(5)
C18 0.043(4) 0.089(6) 0.101(7) 0.000(5) -0.007(4) -0.002(4)
C19 0.043(4) 0.099(6) 0.092(6) 0.014(5) 0.006(4) -0.006(4)
C20 0.047(4) 0.073(5) 0.059(4) 0.014(4) 0.003(3) -0.004(3)
O1 0.060(3) 0.128(5) 0.082(4) -0.042(4) -0.009(3) 0.000(3)
O2 0.131(5) 0.069(4) 0.136(6) 0.021(4) 0.067(4) 0.017(4)
O3 0.058(4) 0.150(6) 0.125(5) -0.022(5) 0.021(3) 0.015(4)
O4 0.187(8) 0.097(5) 0.083(5) -0.029(4) -0.019(5) 0.011(5)
O5 0.150(7) 0.075(4) 0.142(7) 0.028(5) -0.045(5) 0.003(4)
O6 0.082(4) 0.065(3) 0.110(4) -0.004(3) -0.006(3) 0.027(3)
O7 0.070(3) 0.084(4) 0.101(4) 0.017(3) -0.019(3) -0.041(3)
O8 0.076(4) 0.100(4) 0.067(4) 0.024(4) -0.009(3) 0.007(3)
O9 0.066(3) 0.061(3) 0.106(4) -0.016(3) 0.012(3) 0.006(3)
O10 0.051(3) 0.110(5) 0.105(5) -0.022(4) -0.006(3) -0.014(3)
P1 0.0431(9) 0.0485(9) 0.0579(10) -0.0067(9) -0.0012(7) 0.0040(8)
P2 0.0418(8) 0.0482(9) 0.0533(10) 0.0032(9) 0.0050(7) 0.0035(7)
P3 0.0389(8) 0.0382(8) 0.0571(10) -0.0031(8) 0.0058(7) -0.0027(7)
W1 0.04514(15) 0.05543(18) 0.05840(18) -0.00765(15) 0.00358(11) 0.00909(12)
W2 0.03474(13) 0.04431(15) 0.05368(17) -0.00141(13) -0.00340(10) -0.00251(10)

loop_
_atom_type_symbol
_atom_type_description
_atom_type_scat_dispersion_real
_atom_type_scat_dispersion_imag
_atom_type_scat_source
C C 0.0033 0.0016 'International Tables Vol C Tables 4.2.6.8 and 6.1.1.4'
H H 0.0000 0.0000 'International Tables Vol C Tables 4.2.6.8 and 6.1.1.4'
O O 0.0106 0.0060 'International Tables Vol C Tables 4.2.6.8 and 6.1.1.4'
P P 0.1023 0.0942 'International Tables Vol C Tables 4.2.6.8 and 6.1.1.4'
W W -0.8490 6.8722 'International Tables Vol C Tables 4.2.6.8 and 6.1.1.4'

loop_
_geom_angle_atom_site_label_1
_geom_angle_atom_site_label_2
_geom_angle_atom_site_label_3
_geom_angle
O1 C1 W1 178.1(6)
O2 C2 W1 177.7(9)
O3 C3 W1 179.5(8)
O4 C4 W1 177.8(8)
O5 C5 W1 178.6(9)
O6 C6 W2 176.4(7)
O7 C7 W2 176.5(6)
O8 C8 W2 179.5(7)
O9 C9 W2 176.8(6)
O10 C10 W2 177.0(7)
H11A C11 H11B 114.1
C12 C11 H11A 117.0
C12 C11 H11B 117.0
C12 C11 P1 66.8(4)
P1 C11 H11A 117.0
P1 C11 H11B 117.0
C11 C12 H12A 117.2
C11 C12 H12B 117.2
C11 C12 P1 65.1(4)
H12A C12 H12B 114.3
P1 C12 H12A 117.2
P1 C12 H12B 117.2
H13A C13 H13B 114.1
C14 C13 H13A 117.1
C14 C13 H13B 117.1
C14 C13 P3 66.4(3)
P3 C13 H13A 117.1
P3 C13 H13B 117.1
C13 C14 H14A 117.1
C13 C14 H14B 117.1
C13 C14 P3 65.9(4)
H14A C14 H14B 114.2
P3 C14 H14A 117.1
P3 C14 H14B 117.1
C16 C15 P2 115.8(5)
C20 C15 C16 117.9(6)
C20 C15 P2 126.3(5)
C15 C16 H16 119.2
C17 C16 C15 121.6(7)
C17 C16 H16 119.2
C16 C17 H17 120.1
C18 C17 C16 119.9(8)
C18 C17 H17 120.1
C17 C18 H18 120.2
C17 C18 C19 119.6(7)
C19 C18 H18 120.2
C18 C19 H19 119.6
C18 C19 C20 120.8(8)
C20 C19 H19 119.6
C15 C20 C19 120.2(7)
C15 C20 H20 119.9
C19 C20 H20 119.9
C11 P1 C12 48.1(3)
C11 P1 P2 108.4(3)
C11 P1 W1 125.6(3)
C12 P1 P2 109.9(3)
C12 P1 W1 130.0(3)
P2 P1 W1 116.43(8)
C15 P2 P1 105.3(2)
C15 P2 P3 106.0(2)
P3 P2 P1 97.90(9)
C13 P3 C14 47.6(3)
C13 P3 P2 98.3(3)
C13 P3 W2 123.0(3)
C14 P3 P2 97.8(3)
C14 P3 W2 121.8(3)
P2 P3 W2 135.29(8)
C1 W1 C4 179.5(3)
C1 W1 P1 92.60(18)
C2 W1 C1 89.1(3)
C2 W1 C4 90.5(3)
C2 W1 P1 89.2(2)
C3 W1 C1 90.8(3)
C3 W1 C2 89.8(3)
C3 W1 C4 88.8(3)
C3 W1 C5 89.6(3)
C3 W1 P1 176.4(2)
C4 W1 P1 87.7(2)
C5 W1 C1 90.0(3)
C5 W1 C2 178.9(3)
C5 W1 C4 90.4(3)
C5 W1 P1 91.5(2)
C6 W2 C7 91.1(3)
C6 W2 C9 176.9(3)
C6 W2 P3 92.9(2)
C7 W2 C9 88.9(2)
C7 W2 P3 97.08(19)
C8 W2 C6 88.8(3)
C8 W2 C7 85.4(3)
C8 W2 C9 88.2(3)
C8 W2 C10 90.3(3)
C8 W2 P3 177.0(2)
C9 W2 P3 90.21(18)
C10 W2 C6 88.9(3)
C10 W2 C7 175.7(3)
C10 W2 C9 90.9(2)
C10 W2 P3 87.2(2)

loop_
_geom_bond_atom_site_label_1
_geom_bond_atom_site_label_2
_geom_bond_distance
C1 O1 1.136(8)
C1 W1 2.040(8)
C2 O2 1.136(9)
C2 W1 2.036(9)
C3 O3 1.145(9)
C3 W1 1.995(8)
C4 O4 1.125(9)
C4 W1 2.040(9)
C5 O5 1.139(9)
C5 W1 2.034(9)
C6 O6 1.133(8)
C6 W2 2.035(7)
C7 O7 1.123(7)
C7 W2 2.042(7)
C8 O8 1.134(8)
C8 W2 2.004(8)
C9 O9 1.131(7)
C9 W2 2.057(7)
C10 O10 1.138(7)
C10 W2 2.023(6)
C11 H11A 0.9700
C11 H11B 0.9700
C11 C12 1.484(10)
C11 P1 1.810(7)
C12 H12A 0.9700
C12 H12B 0.9700
C12 P1 1.834(7)
C13 H13A 0.9700
C13 H13B 0.9700
C13 C14 1.487(9)
C13 P3 1.838(7)
C14 H14A 0.9700
C14 H14B 0.9700
C14 P3 1.845(6)
C15 C16 1.385(9)
C15 C20 1.373(9)
C15 P2 1.821(6)
C16 H16 0.9300
C16 C17 1.384(10)
C17 H17 0.9300
C17 C18 1.349(11)
C18 H18 0.9300
C18 C19 1.374(11)
C19 H19 0.9300
C19 C20 1.388(9)
C20 H20 0.9300
P1 P2 2.210(2)
P1 W1 2.4986(16)
P2 P3 2.201(2)
P3 W2 2.5418(17)

loop_
_geom_torsion_atom_site_label_1
_geom_torsion_atom_site_label_2
_geom_torsion_atom_site_label_3
_geom_torsion_atom_site_label_4
_geom_torsion
C11 C12 P1 P2 -97.2(4)
C11 C12 P1 W1 105.5(4)
C12 C11 P1 P2 100.6(4)
C12 C11 P1 W1 -114.8(4)
C13 C14 P3 P2 -94.2(4)
C13 C14 P3 W2 107.5(4)
C14 C13 P3 P2 93.0(4)
C14 C13 P3 W2 -105.0(4)
C15 C16 C17 C18 -1.2(14)
C16 C15 C20 C19 -2.2(11)
C16 C15 P2 P1 87.2(6)
C16 C15 P2 P3 -169.7(5)
C16 C17 C18 C19 0.0(14)
C17 C18 C19 C20 0.0(14)
C18 C19 C20 C15 1.2(12)
C20 C15 C16 C17 2.3(12)
C20 C15 P2 P1 -94.4(6)
C20 C15 P2 P3 8.7(7)
P2 C15 C16 C17 -179.2(7)
P2 C15 C20 C19 179.4(6)
